data_7239230
loop_
_publ_author_name
'Fuchs, Christian'
'Edgar, Mark'
'Elsegood, Mark R. J.'
'Weaver, George W.'

_publ_section_title
;
 Studies on the double alkylation of
 2,2-disubstituted-1,3-dithiacycloalkane-S-oxides: synthesis of tertiary
 thiol derivatives
;
_journal_issue 44
_journal_name_full 'RSC Advances'
_journal_page_first 21911
_journal_paper_doi 10.1039/c3ra43688h
_journal_volume 3
_journal_year 2013
_chemical_absolute_configuration syn
_chemical_formula_moiety 'C20 H30 O S2'
_chemical_formula_sum 'C20 H30 O S2'
_chemical_formula_weight 350.56
_space_group_IT_number 4
_space_group_name_Hall 'P 2yb'
_space_group_name_H-M_alt 'P 1 21 1'
_symmetry_cell_setting monoclinic
_symmetry_space_group_name_Hall 'P 2yb'
_symmetry_space_group_name_H-M 'P 1 21 1'
_atom_sites_solution_hydrogens geom
_atom_sites_solution_primary direct
_atom_sites_solution_secondary difmap
_audit_creation_method SHELXL-97
_cell_angle_alpha 90.00
_cell_angle_beta 90.152(5)
_cell_angle_gamma 90.00
_cell_formula_units_Z 4
_cell_length_a 8.490(3)
_cell_length_b 20.303(6)
_cell_length_c 11.090(3)
_cell_measurement_reflns_used 9628
_cell_measurement_temperature 150(2)
_cell_measurement_theta_max 29.35
_cell_measurement_theta_min 2.40
_cell_volume 1911.6(10)
_computing_cell_refinement 'Bruker SAINT'
_computing_data_collection 'Bruker APEX 2'
_computing_data_reduction 'Bruker SAINT'
_computing_molecular_graphics 'Bruker SHELXTL'
_computing_publication_material 'Bruker SHELXTL and local programs'
_computing_structure_refinement 'SHELXL-97 (Sheldrick, 2008)'
_computing_structure_solution 'SHELXS-97 (Sheldrick, 2008)'
_diffrn_ambient_temperature 150(2)
_diffrn_measured_fraction_theta_full 0.985
_diffrn_measured_fraction_theta_max 0.985
_diffrn_measurement_device_type 'Bruker APEX 2 CCD diffractometer'
_diffrn_measurement_method '\w rotation with narrow frames'
_diffrn_radiation_monochromator graphite
_diffrn_radiation_source 'fine-focus sealed tube'
_diffrn_radiation_type MoK\a
_diffrn_radiation_wavelength 0.71073
_diffrn_reflns_av_R_equivalents 0.0565
_diffrn_reflns_av_sigmaI/netI 0.0902
_diffrn_reflns_limit_h_max 11
_diffrn_reflns_limit_h_min -11
_diffrn_reflns_limit_k_max 28
_diffrn_reflns_limit_k_min -28
_diffrn_reflns_limit_l_max 15
_diffrn_reflns_limit_l_min -15
_diffrn_reflns_number 19844
_diffrn_reflns_theta_full 29.73
_diffrn_reflns_theta_max 29.73
_diffrn_reflns_theta_min 1.00
_diffrn_standards_decay_% 0
_diffrn_standards_number 0
_exptl_absorpt_coefficient_mu 0.281
_exptl_absorpt_correction_T_max 0.938
_exptl_absorpt_correction_T_min 0.832
_exptl_absorpt_correction_type multi-scan
_exptl_absorpt_process_details 'SADABS v2008/1, Sheldrick, G.M., (2008)'
_exptl_crystal_colour colourless
_exptl_crystal_density_diffrn 1.218
_exptl_crystal_density_method 'not measured'
_exptl_crystal_description block
_exptl_crystal_F_000 760
_exptl_crystal_size_max 0.68
_exptl_crystal_size_mid 0.56
_exptl_crystal_size_min 0.23
_refine_diff_density_max 1.011
_refine_diff_density_min -0.805
_refine_diff_density_rms 0.110
_refine_ls_abs_structure_details 'Flack H D (1983), Acta Cryst. A39, 876-881; 5074 Friedel pairs'
_refine_ls_abs_structure_Flack -0.30(14)
_refine_ls_extinction_method none
_refine_ls_goodness_of_fit_ref 1.081
_refine_ls_hydrogen_treatment constr
_refine_ls_matrix_type full
_refine_ls_number_parameters 422
_refine_ls_number_reflns 10576
_refine_ls_number_restraints 49
_refine_ls_restrained_S_all 1.081
_refine_ls_R_factor_all 0.0973
_refine_ls_R_factor_gt 0.0793
_refine_ls_shift/su_max 0.000
_refine_ls_shift/su_mean 0.000
_refine_ls_structure_factor_coef Fsqd
_refine_ls_weighting_details 'calc w=1/[\s^2^(Fo^2^)+(0.1512P)^2^+0.0000P] where P=(Fo^2^+2Fc^2^)/3'
_refine_ls_weighting_scheme calc
_refine_ls_wR_factor_gt 0.2030
_refine_ls_wR_factor_ref 0.2225
_reflns_number_gt 8841
_reflns_number_total 10576
_reflns_threshold_expression I>2\s(I)
_cod_data_source_file c3ra43688h.txt
_cod_data_source_block 24b
_cod_depositor_comments
;
The following automatic conversions were performed:

data name '_iucr_refine_instruction_details' was replaced with
'_iucr_refine_instructions_details' as specified in the replacement
file 'data/replacement-values/replacement_tags.lst'.

Automatic conversion script
Id: cif_correct_tags 9268 2022-04-12 08:56:07Z antanas 
;
_cod_original_sg_symbol_H-M P2(1)
_cod_database_code 7239230

loop_
_symmetry_equiv_pos_as_xyz
'x, y, z'
'-x, y+1/2, -z'

loop_
_atom_site_label
_atom_site_type_symbol
_atom_site_fract_x
_atom_site_fract_y
_atom_site_fract_z
_atom_site_U_iso_or_equiv
_atom_site_adp_type
_atom_site_occupancy
_atom_site_symmetry_multiplicity
_atom_site_calc_flag
_atom_site_refinement_flags
O1 O 0.7977(7) 0.21165(19) 0.5844(4) 0.0361(11) Uani 1 1 d .
S1 S 0.86806(18) 0.17865(6) 0.47796(12) 0.0256(3) Uani 1 1 d .
C2 C 0.7360(7) 0.1091(2) 0.4327(5) 0.0217(10) Uani 1 1 d .
S3 S 0.81352(19) 0.07482(6) 0.29632(12) 0.0273(3) Uani 1 1 d .
C4 C 0.7945(8) 0.1435(3) 0.1935(5) 0.0271(11) Uani 1 1 d .
H4A H 0.8321 0.1298 0.1129 0.033 Uiso 1 1 calc R
H4B H 0.6817 0.1552 0.1859 0.033 Uiso 1 1 calc R
C5 C 0.8855(8) 0.2038(3) 0.2331(5) 0.0300(12) Uani 1 1 d .
H5A H 0.9977 0.1916 0.2428 0.036 Uiso 1 1 calc R
H5B H 0.8791 0.2373 0.1685 0.036 Uiso 1 1 calc R
C6 C 0.8286(8) 0.2343(3) 0.3496(6) 0.0294(12) Uani 1 1 d .
H6 H 0.7122 0.2411 0.3433 0.035 Uiso 1 1 calc R
C7 C 0.7457(7) 0.0587(2) 0.5370(5) 0.0244(11) Uani 1 1 d .
H7 H 0.7064 0.0828 0.6096 0.029 Uiso 1 1 calc R
C8 C 0.6268(8) 0.0027(3) 0.5165(5) 0.0308(12) Uani 1 1 d .
H8A H 0.6308 -0.0280 0.5857 0.037 Uiso 1 1 calc R
H8B H 0.6566 -0.0221 0.4432 0.037 Uiso 1 1 calc R
C9 C 0.4568(9) 0.0289(3) 0.5017(6) 0.0358(14) Uani 1 1 d .
H9A H 0.3850 -0.0085 0.4858 0.043 Uiso 1 1 calc R
H9B H 0.4234 0.0501 0.5779 0.043 Uiso 1 1 calc R
C10 C 0.4432(8) 0.0789(3) 0.3984(6) 0.0301(12) Uani 1 1 d .
H10 H 0.4719 0.0558 0.3220 0.036 Uiso 1 1 calc R
C11 C 0.5630(8) 0.1338(3) 0.4184(6) 0.0299(13) Uani 1 1 d .
H11A H 0.5333 0.1587 0.4917 0.036 Uiso 1 1 calc R
H11B H 0.5578 0.1646 0.3493 0.036 Uiso 1 1 calc R
C12 C 0.9105(9) 0.0316(3) 0.5741(6) 0.0342(14) Uani 1 1 d .
H12 H 0.9881 0.0671 0.5548 0.041 Uiso 1 1 calc R
C13 C 0.9647(10) -0.0295(4) 0.5062(7) 0.0438(17) Uani 1 1 d .
H13A H 0.8942 -0.0663 0.5247 0.066 Uiso 1 1 calc R
H13B H 1.0723 -0.0407 0.5309 0.066 Uiso 1 1 calc R
H13C H 0.9623 -0.0207 0.4193 0.066 Uiso 1 1 calc R
C14 C 0.9215(11) 0.0203(4) 0.7103(7) 0.0463(17) Uani 1 1 d .
H14A H 0.8776 0.0584 0.7527 0.069 Uiso 1 1 calc R
H14B H 1.0321 0.0145 0.7335 0.069 Uiso 1 1 calc R
H14C H 0.8618 -0.0193 0.7318 0.069 Uiso 1 1 calc R
C15 C 0.2799(9) 0.1070(4) 0.3823(8) 0.0446(17) Uani 1 1 d .
H15A H 0.2460 0.1277 0.4577 0.067 Uiso 1 1 calc R
H15B H 0.2066 0.0716 0.3610 0.067 Uiso 1 1 calc R
H15C H 0.2811 0.1400 0.3178 0.067 Uiso 1 1 calc R
C16 C 0.9068(9) 0.3016(3) 0.3765(7) 0.0388(16) Uani 1 1 d .
H16A H 0.8507 0.3356 0.3291 0.047 Uiso 1 1 calc R
H16B H 0.8898 0.3118 0.4628 0.047 Uiso 1 1 calc R
C17 C 1.0789(8) 0.3080(3) 0.3512(5) 0.0294(12) Uani 1 1 d .
C18 C 1.1245(9) 0.3322(3) 0.2403(6) 0.0359(13) Uani 1 1 d .
H18 H 1.0467 0.3449 0.1831 0.043 Uiso 1 1 calc R
C19 C 1.2802(10) 0.3381(3) 0.2122(8) 0.0479(19) Uani 1 1 d .
H19 H 1.3091 0.3557 0.1360 0.057 Uiso 1 1 calc R
C20 C 1.3969(9) 0.3191(4) 0.2919(8) 0.0508(19) Uani 1 1 d .
H20 H 1.5049 0.3222 0.2703 0.061 Uiso 1 1 calc R
C21 C 1.3527(12) 0.2951(3) 0.4046(8) 0.050(2) Uani 1 1 d .
H21 H 1.4313 0.2827 0.4613 0.060 Uiso 1 1 calc R
C22 C 1.1967(10) 0.2894(3) 0.4344(6) 0.0386(15) Uani 1 1 d .
H22 H 1.1679 0.2728 0.5114 0.046 Uiso 1 1 calc R
O2 O 0.6966(6) 0.2963(2) 1.0583(4) 0.0372(10) Uani 1 1 d .
S23 S 0.61102(17) 0.32656(6) 0.95213(12) 0.0258(3) Uani 1 1 d .
C24 C 0.7370(7) 0.3958(2) 0.8998(5) 0.0244(11) Uani 1 1 d .
S25 S 0.6373(2) 0.42883(6) 0.76629(12) 0.0273(3) Uani 1 1 d .
C26 C 0.6428(9) 0.3595(3) 0.6636(5) 0.0314(13) Uani 1 1 d .
H26A H 0.5953 0.3729 0.5857 0.038 Uiso 1 1 calc R
H26B H 0.7541 0.3476 0.6483 0.038 Uiso 1 1 calc R
C27 C 0.5560(8) 0.2989(3) 0.7108(6) 0.0316(13) Uani 1 1 d .
H27A H 0.5538 0.2648 0.6471 0.038 Uiso 1 1 calc R
H27B H 0.4458 0.3111 0.7293 0.038 Uiso 1 1 calc R
C28 C 0.6335(8) 0.2702(3) 0.8247(5) 0.0266(11) Uani 1 1 d .
H28 H 0.7487 0.2653 0.8084 0.032 Uiso 1 1 calc R
C29 C 0.7380(8) 0.4481(3) 1.0034(5) 0.0276(12) Uani 1 1 d .
H29 H 0.7794 0.4242 1.0757 0.033 Uiso 1 1 calc R
C30 C 0.8581(9) 0.5030(3) 0.9793(6) 0.0374(14) Uani 1 1 d .
H30A H 0.8258 0.5277 0.9064 0.045 Uiso 1 1 calc R
H30B H 0.8585 0.5340 1.0481 0.045 Uiso 1 1 calc R
C31 C 1.0210(9) 0.4765(3) 0.9616(6) 0.0356(14) Uani 1 1 d .
H31A H 1.0573 0.4547 1.0365 0.043 Uiso 1 1 calc R
H31B H 1.0941 0.5131 0.9436 0.043 Uiso 1 1 calc R
C32 C 1.0229(7) 0.4270(3) 0.8578(6) 0.0326(13) Uani 1 1 d .
H32 H 0.9909 0.4506 0.7824 0.039 Uiso 1 1 calc R
C33 C 0.9051(7) 0.3714(3) 0.8802(6) 0.0290(12) Uani 1 1 d .
H33A H 0.9063 0.3411 0.8103 0.035 Uiso 1 1 calc R
H33B H 0.9391 0.3461 0.9521 0.035 Uiso 1 1 calc R
C34 C 0.5749(9) 0.4739(3) 1.0415(5) 0.0317(12) Uani 1 1 d .
H34 H 0.4967 0.4377 1.0285 0.038 Uiso 1 1 calc R
C35 C 0.5819(11) 0.4887(4) 1.1776(6) 0.0426(17) Uani 1 1 d .
H35A H 0.6735 0.5165 1.1949 0.064 Uiso 1 1 calc R
H35B H 0.5908 0.4473 1.2225 0.064 Uiso 1 1 calc R
H35C H 0.4856 0.5117 1.2019 0.064 Uiso 1 1 calc R
C36 C 0.5141(11) 0.5356(3) 0.9763(7) 0.0428(16) Uani 1 1 d .
H36A H 0.5871 0.5722 0.9903 0.064 Uiso 1 1 calc R
H36B H 0.4098 0.5472 1.0074 0.064 Uiso 1 1 calc R
H36C H 0.5066 0.5268 0.8896 0.064 Uiso 1 1 calc R
C37 C 1.1851(8) 0.3983(4) 0.8387(8) 0.0458(18) Uani 1 1 d .
H37A H 1.2099 0.3678 0.9047 0.069 Uiso 1 1 calc R
H37B H 1.2631 0.4338 0.8373 0.069 Uiso 1 1 calc R
H37C H 1.1874 0.3745 0.7619 0.069 Uiso 1 1 calc R
C38 C 0.5679(9) 0.2010(3) 0.8583(7) 0.0367(15) Uani 1 1 d .
H38A H 0.6030 0.1688 0.7969 0.044 Uiso 1 1 calc R
H38B H 0.6133 0.1875 0.9368 0.044 Uiso 1 1 calc R
C39 C 0.3930(9) 0.1986(3) 0.8666(6) 0.0334(12) Uani 1 1 d U
C40 C 0.2981(12) 0.1833(4) 0.7669(8) 0.0512(16) Uani 1 1 d U
H40 H 0.3466 0.1747 0.6914 0.061 Uiso 1 1 calc R
C41 C 0.1356(13) 0.1802(4) 0.7755(11) 0.071(2) Uani 1 1 d U
H41 H 0.0729 0.1697 0.7071 0.085 Uiso 1 1 calc R
C42 C 0.0679(11) 0.1927(4) 0.8842(13) 0.073(2) Uani 1 1 d U
H42 H -0.0433 0.1900 0.8921 0.088 Uiso 1 1 calc R
C43 C 0.1585(13) 0.2090(4) 0.9829(11) 0.067(2) Uani 1 1 d U
H43 H 0.1091 0.2189 1.0575 0.081 Uiso 1 1 calc R
C44 C 0.3210(11) 0.2111(3) 0.9744(7) 0.0451(15) Uani 1 1 d U
H44 H 0.3827 0.2212 1.0435 0.054 Uiso 1 1 calc R

loop_
_atom_site_aniso_label
_atom_site_aniso_U_11
_atom_site_aniso_U_22
_atom_site_aniso_U_33
_atom_site_aniso_U_23
_atom_site_aniso_U_13
_atom_site_aniso_U_12
O1 0.052(3) 0.0140(18) 0.042(2) -0.0102(16) 0.015(2) 0.0017(19)
S1 0.0360(7) 0.0093(5) 0.0317(6) -0.0019(4) 0.0055(6) 0.0006(5)
C2 0.032(3) 0.013(2) 0.020(2) 0.0033(17) 0.006(2) -0.0015(19)
S3 0.0453(8) 0.0126(5) 0.0240(6) 0.0003(5) 0.0062(6) 0.0022(5)
C4 0.037(3) 0.018(2) 0.027(3) 0.0004(19) 0.001(2) 0.001(2)
C5 0.042(3) 0.015(2) 0.033(3) 0.0070(19) 0.007(3) -0.002(2)
C6 0.039(3) 0.011(2) 0.039(3) 0.005(2) 0.010(3) 0.000(2)
C7 0.039(3) 0.009(2) 0.025(2) -0.0005(17) 0.002(2) -0.0041(18)
C8 0.046(3) 0.014(2) 0.033(3) 0.0001(19) 0.001(3) -0.005(2)
C9 0.048(4) 0.019(3) 0.041(3) -0.001(2) 0.010(3) -0.006(3)
C10 0.034(3) 0.015(2) 0.041(3) -0.004(2) 0.005(2) -0.007(2)
C11 0.034(3) 0.015(2) 0.041(3) -0.006(2) 0.009(3) 0.001(2)
C12 0.052(4) 0.019(3) 0.031(3) 0.005(2) -0.001(3) -0.004(3)
C13 0.056(5) 0.028(3) 0.047(4) 0.010(3) 0.002(3) 0.006(3)
C14 0.065(5) 0.037(4) 0.037(3) 0.010(3) -0.007(3) -0.001(3)
C15 0.034(3) 0.033(3) 0.066(5) 0.003(3) -0.001(3) 0.000(3)
C16 0.047(4) 0.014(3) 0.056(4) 0.001(3) 0.012(3) -0.003(3)
C17 0.040(3) 0.017(2) 0.031(3) -0.001(2) 0.002(2) 0.002(2)
C18 0.048(3) 0.017(2) 0.043(3) 0.002(2) 0.001(3) 0.002(3)
C19 0.069(5) 0.021(3) 0.054(4) 0.004(3) 0.014(4) -0.013(3)
C20 0.038(4) 0.030(4) 0.084(5) -0.005(4) 0.007(4) -0.003(3)
C21 0.069(6) 0.017(3) 0.064(5) -0.004(3) -0.022(4) 0.001(3)
C22 0.065(5) 0.012(2) 0.039(3) -0.001(2) -0.001(3) 0.002(3)
O2 0.048(3) 0.024(2) 0.039(2) 0.0114(18) -0.004(2) 0.004(2)
S23 0.0342(7) 0.0134(5) 0.0298(6) 0.0040(4) 0.0031(5) 0.0007(5)
C24 0.036(3) 0.0052(19) 0.032(3) 0.0010(18) 0.005(2) -0.0023(19)
S25 0.0457(8) 0.0118(5) 0.0245(6) 0.0011(4) 0.0019(6) 0.0029(6)
C26 0.049(4) 0.022(3) 0.023(2) -0.001(2) 0.004(3) -0.007(2)
C27 0.047(3) 0.015(2) 0.033(3) -0.002(2) 0.008(3) 0.002(2)
C28 0.030(3) 0.014(2) 0.035(3) -0.0005(19) -0.001(2) 0.003(2)
C29 0.039(3) 0.019(2) 0.025(2) 0.0025(19) 0.003(2) -0.002(2)
C30 0.054(4) 0.024(3) 0.034(3) -0.001(2) 0.006(3) -0.012(3)
C31 0.041(4) 0.025(3) 0.040(3) 0.003(2) -0.002(3) -0.012(2)
C32 0.032(3) 0.028(3) 0.037(3) 0.008(3) 0.005(2) -0.006(3)
C33 0.029(3) 0.014(2) 0.043(3) 0.006(2) 0.005(2) -0.001(2)
C34 0.045(3) 0.025(3) 0.025(3) -0.005(2) 0.007(2) -0.006(2)
C35 0.063(5) 0.030(3) 0.034(3) 0.000(3) 0.020(3) 0.001(3)
C36 0.066(5) 0.018(3) 0.045(4) -0.008(2) 0.000(4) 0.006(3)
C37 0.029(3) 0.031(3) 0.078(5) 0.011(3) 0.011(4) -0.007(3)
C38 0.048(4) 0.007(2) 0.055(4) 0.002(2) 0.005(3) 0.003(2)
C39 0.047(3) 0.006(2) 0.047(3) 0.0026(19) 0.002(2) -0.002(2)
C40 0.078(4) 0.027(3) 0.049(3) 0.005(3) -0.004(3) -0.019(4)
C41 0.076(4) 0.026(3) 0.111(5) 0.021(4) -0.035(4) -0.018(4)
C42 0.039(4) 0.019(3) 0.162(7) 0.025(4) 0.004(3) 0.001(3)
C43 0.072(4) 0.018(3) 0.113(5) -0.001(4) 0.041(4) -0.006(3)
C44 0.064(4) 0.023(3) 0.049(3) 0.004(3) 0.011(3) -0.009(3)

loop_
_atom_type_symbol
_atom_type_description
_atom_type_scat_dispersion_real
_atom_type_scat_dispersion_imag
_atom_type_scat_source
C C 0.0033 0.0016 'International Tables Vol C Tables 4.2.6.8 and 6.1.1.4'
H H 0.0000 0.0000 'International Tables Vol C Tables 4.2.6.8 and 6.1.1.4'
O O 0.0106 0.0060 'International Tables Vol C Tables 4.2.6.8 and 6.1.1.4'
S S 0.1246 0.1234 'International Tables Vol C Tables 4.2.6.8 and 6.1.1.4'

loop_
_geom_angle_atom_site_label_1
_geom_angle_atom_site_label_2
_geom_angle_atom_site_label_3
_geom_angle
O1 S1 C6 105.3(3)
O1 S1 C2 108.2(3)
C6 S1 C2 98.5(3)
C7 C2 C11 109.7(5)
C7 C2 S3 110.8(4)
C11 C2 S3 112.8(4)
C7 C2 S1 105.6(4)
C11 C2 S1 110.4(3)
S3 C2 S1 107.4(3)
C2 S3 C4 101.5(2)
C5 C4 S3 113.3(4)
C6 C5 C4 114.5(5)
C5 C6 C16 112.8(5)
C5 C6 S1 110.5(4)
C16 C6 S1 108.3(5)
C8 C7 C2 110.2(5)
C8 C7 C12 111.6(4)
C2 C7 C12 118.5(5)
C7 C8 C9 112.0(5)
C10 C9 C8 112.0(5)
C15 C10 C11 110.7(5)
C15 C10 C9 113.9(6)
C11 C10 C9 109.0(6)
C10 C11 C2 114.0(5)
C13 C12 C14 110.4(6)
C13 C12 C7 115.4(6)
C14 C12 C7 111.5(6)
C17 C16 C6 117.4(6)
C18 C17 C22 118.6(7)
C18 C17 C16 118.4(7)
C22 C17 C16 123.0(6)
C19 C18 C17 120.6(7)
C18 C19 C20 121.5(7)
C19 C20 C21 118.5(7)
C22 C21 C20 120.6(8)
C21 C22 C17 120.2(7)
O2 S23 C28 107.2(3)
O2 S23 C24 105.9(3)
C28 S23 C24 99.8(3)
C33 C24 C29 108.8(5)
C33 C24 S25 115.7(4)
C29 C24 S25 110.3(4)
C33 C24 S23 109.8(3)
C29 C24 S23 106.6(4)
S25 C24 S23 105.3(3)
C26 S25 C24 102.2(3)
C27 C26 S25 113.4(4)
C26 C27 C28 112.4(6)
C27 C28 C38 112.7(5)
C27 C28 S23 110.6(4)
C38 C28 S23 110.0(4)
C30 C29 C34 113.5(5)
C30 C29 C24 111.5(5)
C34 C29 C24 115.4(5)
C31 C30 C29 112.1(5)
C30 C31 C32 110.3(6)
C37 C32 C31 111.8(6)
C37 C32 C33 109.5(5)
C31 C32 C33 110.8(5)
C24 C33 C32 113.3(5)
C36 C34 C35 108.3(5)
C36 C34 C29 116.7(6)
C35 C34 C29 107.6(6)
C39 C38 C28 113.7(5)
C44 C39 C40 118.2(8)
C44 C39 C38 119.8(7)
C40 C39 C38 122.0(7)
C41 C40 C39 121.7(9)
C42 C41 C40 118.4(10)
C41 C42 C43 120.8(9)
C42 C43 C44 120.5(10)
C39 C44 C43 120.2(9)

loop_
_geom_bond_atom_site_label_1
_geom_bond_atom_site_label_2
_geom_bond_distance
O1 S1 1.484(4)
S1 C6 1.847(6)
S1 C2 1.870(6)
C2 C7 1.547(7)
C2 C11 1.560(8)
C2 S3 1.792(5)
S3 C4 1.808(6)
C4 C5 1.513(8)
C5 C6 1.512(8)
C6 C16 1.548(9)
C7 C8 1.536(8)
C7 C12 1.558(10)
C8 C9 1.546(11)
C9 C10 1.535(9)
C10 C15 1.509(10)
C10 C11 1.524(8)
C12 C13 1.522(10)
C12 C14 1.530(9)
C16 C17 1.495(10)
C17 C18 1.381(9)
C17 C22 1.411(10)
C18 C19 1.365(11)
C19 C20 1.381(12)
C20 C21 1.394(12)
C21 C22 1.371(13)
O2 S23 1.512(5)
S23 C28 1.829(6)
S23 C24 1.860(5)
C24 C33 1.527(8)
C24 C29 1.564(8)
C24 S25 1.831(6)
S25 C26 1.812(6)
C26 C27 1.527(8)
C27 C28 1.538(9)
C28 C38 1.556(8)
C29 C30 1.534(9)
C29 C34 1.540(9)
C30 C31 1.498(11)
C31 C32 1.527(10)
C32 C37 1.511(10)
C32 C33 1.529(8)
C34 C36 1.536(10)
C34 C35 1.540(9)
C38 C39 1.489(11)
C39 C44 1.368(10)
C39 C40 1.402(11)
C40 C41 1.385(15)
C41 C42 1.361(17)
C42 C43 1.377(17)
C43 C44 1.384(14)

loop_
_geom_torsion_atom_site_label_1
_geom_torsion_atom_site_label_2
_geom_torsion_atom_site_label_3
_geom_torsion_atom_site_label_4
_geom_torsion
O1 S1 C2 C7 -66.9(4)
C6 S1 C2 C7 -176.2(4)
O1 S1 C2 C11 51.6(4)
C6 S1 C2 C11 -57.7(4)
O1 S1 C2 S3 174.9(3)
C6 S1 C2 S3 65.6(3)
C7 C2 S3 C4 -178.1(4)
C11 C2 S3 C4 58.5(4)
S1 C2 S3 C4 -63.3(3)
C2 S3 C4 C5 59.9(5)
S3 C4 C5 C6 -64.5(6)
C4 C5 C6 C16 -171.0(6)
C4 C5 C6 S1 67.6(6)
O1 S1 C6 C5 -176.2(4)
C2 S1 C6 C5 -64.7(5)
O1 S1 C6 C16 59.7(5)
C2 S1 C6 C16 171.3(4)
C11 C2 C7 C8 54.6(6)
S3 C2 C7 C8 -70.5(5)
S1 C2 C7 C8 173.5(4)
C11 C2 C7 C12 -175.2(5)
S3 C2 C7 C12 59.6(6)
S1 C2 C7 C12 -56.3(5)
C2 C7 C8 C9 -56.2(6)
C12 C7 C8 C9 170.0(5)
C7 C8 C9 C10 56.9(7)
C8 C9 C10 C15 -178.8(6)
C8 C9 C10 C11 -54.6(6)
C15 C10 C11 C2 -178.6(6)
C9 C10 C11 C2 55.4(7)
C7 C2 C11 C10 -56.2(7)
S3 C2 C11 C10 67.8(6)
S1 C2 C11 C10 -172.1(4)
C8 C7 C12 C13 41.0(7)
C2 C7 C12 C13 -88.6(6)
C8 C7 C12 C14 -86.0(6)
C2 C7 C12 C14 144.5(5)
C5 C6 C16 C17 -40.9(9)
S1 C6 C16 C17 81.7(7)
C6 C16 C17 C18 93.3(8)
C6 C16 C17 C22 -85.5(8)
C22 C17 C18 C19 -0.2(9)
C16 C17 C18 C19 -179.0(6)
C17 C18 C19 C20 1.3(10)
C18 C19 C20 C21 -1.9(11)
C19 C20 C21 C22 1.4(11)
C20 C21 C22 C17 -0.3(10)
C18 C17 C22 C21 -0.3(9)
C16 C17 C22 C21 178.5(6)
O2 S23 C24 C33 51.7(5)
C28 S23 C24 C33 -59.5(5)
O2 S23 C24 C29 -65.9(4)
C28 S23 C24 C29 -177.2(4)
O2 S23 C24 S25 176.9(3)
C28 S23 C24 S25 65.7(3)
C33 C24 S25 C26 58.6(5)
C29 C24 S25 C26 -177.5(4)
S23 C24 S25 C26 -62.8(3)
C24 S25 C26 C27 61.1(6)
S25 C26 C27 C28 -64.8(6)
C26 C27 C28 C38 -168.2(5)
C26 C27 C28 S23 68.2(6)
O2 S23 C28 C27 -177.4(4)
C24 S23 C28 C27 -67.2(5)
O2 S23 C28 C38 57.5(5)
C24 S23 C28 C38 167.7(5)
C33 C24 C29 C30 53.1(6)
S25 C24 C29 C30 -74.8(6)
S23 C24 C29 C30 171.4(5)
C33 C24 C29 C34 -175.4(5)
S25 C24 C29 C34 56.7(6)
S23 C24 C29 C34 -57.1(6)
C34 C29 C30 C31 171.0(6)
C24 C29 C30 C31 -56.5(7)
C29 C30 C31 C32 57.4(7)
C30 C31 C32 C37 -179.0(6)
C30 C31 C32 C33 -56.5(7)
C29 C24 C33 C32 -54.0(6)
S25 C24 C33 C32 70.8(6)
S23 C24 C33 C32 -170.2(4)
C37 C32 C33 C24 -179.6(6)
C31 C32 C33 C24 56.6(7)
C30 C29 C34 C36 39.5(8)
C24 C29 C34 C36 -91.0(7)
C30 C29 C34 C35 -82.4(6)
C24 C29 C34 C35 147.0(5)
C27 C28 C38 C39 -52.3(8)
S23 C28 C38 C39 71.7(7)
C28 C38 C39 C44 -90.2(8)
C28 C38 C39 C40 90.3(8)
C44 C39 C40 C41 -0.3(11)
C38 C39 C40 C41 179.1(7)
C39 C40 C41 C42 0.1(13)
C40 C41 C42 C43 1.1(13)
C41 C42 C43 C44 -2.0(13)
C40 C39 C44 C43 -0.6(10)
C38 C39 C44 C43 180.0(7)
C42 C43 C44 C39 1.7(12)
